data_7103435
loop_
_publ_author_name
'Guironnet, Damien'
'R\"unzi, Thomas'
'G\"ottker-Schnetmann, Inigo'
'Mecking, Stefan'

_publ_section_title
;
 Control of molecular weight in Ni(II)-catalyzed polymerization via the
 reaction medium.
;
_journal_issue 40
_journal_name_full 'Chemical communications (Cambridge, England)'
_journal_page_first 4965
_journal_page_last 4967
_journal_paper_doi 10.1039/b811888d
_journal_year 2008
_chemical_formula_moiety 'C26 H26 N Ni O5 P S'
_chemical_formula_sum 'C26 H26 N Ni O5 P S'
_chemical_formula_weight 554.22
_space_group_IT_number 14
_symmetry_cell_setting monoclinic
_symmetry_Int_Tables_number 14
_symmetry_space_group_name_Hall '-P 2ybc'
_symmetry_space_group_name_H-M 'P 1 21/c 1'
_atom_sites_solution_hydrogens geom
_atom_sites_solution_primary direct
_atom_sites_solution_secondary difmap
_audit_creation_method SHELXL-97
_cell_angle_alpha 90.00
_cell_angle_beta 98.617(5)
_cell_angle_gamma 90.00
_cell_formula_units_Z 4
_cell_length_a 11.4740(7)
_cell_length_b 13.8165(6)
_cell_length_c 16.0318(10)
_cell_measurement_reflns_used 41670
_cell_measurement_temperature 100(2)
_cell_measurement_theta_max 28.42
_cell_measurement_theta_min 1.84
_cell_volume 2512.8(2)
_computing_cell_refinement 'STOE X-AREA'
_computing_data_collection 'STOE X-AREA'
_computing_data_reduction 'STOE X-RED'
_computing_structure_refinement 'SHELXL-97 (Sheldrick, 1997)'
_computing_structure_solution 'SHELXS-97 (Sheldrick, 1990)'
_diffrn_ambient_temperature 100(2)
_diffrn_detector_area_resol_mean 6.67
_diffrn_measured_fraction_theta_full 0.993
_diffrn_measured_fraction_theta_max 0.993
_diffrn_measurement_device_type 'STOE IPDS 2T'
_diffrn_radiation_monochromator graphite
_diffrn_radiation_probe x-ray
_diffrn_radiation_type MoK\a
_diffrn_radiation_wavelength 0.71073
_diffrn_reflns_av_R_equivalents 0.0921
_diffrn_reflns_av_sigmaI/netI 0.0521
_diffrn_reflns_limit_h_max 15
_diffrn_reflns_limit_h_min -15
_diffrn_reflns_limit_k_max 17
_diffrn_reflns_limit_k_min -18
_diffrn_reflns_limit_l_max 21
_diffrn_reflns_limit_l_min -21
_diffrn_reflns_number 41727
_diffrn_reflns_theta_full 28.00
_diffrn_reflns_theta_max 28.00
_diffrn_reflns_theta_min 1.80
_diffrn_source 'fine-focus sealed tube'
_exptl_absorpt_coefficient_mu 0.957
_exptl_absorpt_correction_T_max 0.7235
_exptl_absorpt_correction_T_min 0.5945
_exptl_absorpt_correction_type integration
_exptl_absorpt_process_details 'STOE X-SHAPE'
_exptl_crystal_colour 'pale yellow'
_exptl_crystal_density_diffrn 1.465
_exptl_crystal_density_method 'not measured'
_exptl_crystal_description rhombus
_exptl_crystal_F_000 1152
_exptl_crystal_size_max 0.400
_exptl_crystal_size_mid 0.283
_exptl_crystal_size_min 0.150
_refine_diff_density_max 0.425
_refine_diff_density_min -0.376
_refine_diff_density_rms 0.077
_refine_ls_extinction_method none
_refine_ls_goodness_of_fit_ref 1.096
_refine_ls_hydrogen_treatment refall
_refine_ls_matrix_type full
_refine_ls_number_parameters 317
_refine_ls_number_reflns 6018
_refine_ls_number_restraints 0
_refine_ls_restrained_S_all 1.096
_refine_ls_R_factor_all 0.0478
_refine_ls_R_factor_gt 0.0363
_refine_ls_shift/su_max 0.001
_refine_ls_shift/su_mean 0.000
_refine_ls_structure_factor_coef Fsqd
_refine_ls_weighting_details 'calc w=1/[\s^2^(Fo^2^)+(0.0344P)^2^+1.8600P] where P=(Fo^2^+2Fc^2^)/3'
_refine_ls_weighting_scheme calc
_refine_ls_wR_factor_gt 0.0756
_refine_ls_wR_factor_ref 0.0805
_reflns_number_gt 5141
_reflns_number_total 6018
_reflns_threshold_expression >2sigma(I)
_cod_data_source_file b811888d.txt
_cod_data_source_block dg01a_drent1_nimepyr
_cod_original_sg_symbol_H-M 'P 21/c'
_cod_database_code 7103435

loop_
_symmetry_equiv_pos_as_xyz
'x, y, z'
'-x, y+1/2, -z+1/2'
'-x, -y, -z'
'x, -y-1/2, z-1/2'

loop_
_atom_site_label
_atom_site_type_symbol
_atom_site_fract_x
_atom_site_fract_y
_atom_site_fract_z
_atom_site_U_iso_or_equiv
_atom_site_adp_type
_atom_site_occupancy
_atom_site_symmetry_multiplicity
_atom_site_calc_flag
_atom_site_refinement_flags
_atom_site_disorder_assembly
_atom_site_disorder_group
Ni1 Ni 0.73707(2) 0.035276(18) 0.168493(15) 0.01534(7) Uani 1 1 d . . .
P3 P 0.68713(4) 0.11921(3) 0.27108(3) 0.01299(10) Uani 1 1 d . . .
S3 S 0.94990(4) 0.17227(3) 0.22327(3) 0.01424(10) Uani 1 1 d . . .
O2 O 0.98711(12) 0.11696(10) 0.29912(9) 0.0194(3) Uani 1 1 d . . .
O3 O 0.87712(12) 0.11378(10) 0.15719(9) 0.0180(3) Uani 1 1 d . . .
O4 O 1.04364(12) 0.22055(11) 0.18892(9) 0.0208(3) Uani 1 1 d . . .
O5 O 0.71158(14) 0.19445(11) 0.44965(9) 0.0239(3) Uani 1 1 d . . .
N6 N 0.79629(15) -0.05142(12) 0.08969(11) 0.0191(3) Uani 1 1 d . . .
O7 O 0.50198(13) 0.20538(12) 0.14759(10) 0.0267(3) Uani 1 1 d . . .
C7 C 0.74341(16) 0.24352(14) 0.27306(12) 0.0142(3) Uani 1 1 d . . .
C8 C 0.85404(16) 0.26491(14) 0.24938(11) 0.0141(3) Uani 1 1 d . . .
C9 C 0.67483(17) 0.32139(14) 0.29322(13) 0.0184(4) Uani 1 1 d . . .
H9 H 0.6002 0.3091 0.3100 0.022 Uiso 1 1 calc R . .
C10 C 0.37029(18) 0.11140(17) 0.36099(15) 0.0264(5) Uani 1 1 d . . .
H10 H 0.3416 0.0891 0.4102 0.032 Uiso 1 1 calc R . .
C11 C 0.75334(16) 0.06131(14) 0.36841(12) 0.0169(4) Uani 1 1 d . . .
C12 C 0.48849(17) 0.10001(15) 0.35277(14) 0.0211(4) Uani 1 1 d . . .
H12 H 0.5402 0.0688 0.3964 0.025 Uiso 1 1 calc R . .
C13 C 0.76290(17) 0.10570(15) 0.44801(13) 0.0201(4) Uani 1 1 d . . .
C14 C 0.9020(2) -0.19687(16) 0.07145(14) 0.0267(5) Uani 1 1 d . . .
H14 H 0.9298 -0.2580 0.0930 0.032 Uiso 1 1 calc R . .
C15 C 0.89299(17) 0.35996(14) 0.24606(12) 0.0170(4) Uani 1 1 d . . .
H15 H 0.9680 0.3730 0.2304 0.020 Uiso 1 1 calc R . .
C16 C 0.53247(16) 0.13358(14) 0.28164(13) 0.0172(4) Uani 1 1 d . . .
C17 C 0.59690(19) -0.04215(17) 0.16773(16) 0.0289(5) Uani 1 1 d . . .
H17A H 0.5311 -0.0118 0.1310 0.035 Uiso 1 1 calc R . .
H17B H 0.5779 -0.0468 0.2252 0.035 Uiso 1 1 calc R . .
H17C H 0.6106 -0.1071 0.1467 0.035 Uiso 1 1 calc R . .
C18 C 0.8558(2) -0.07909(17) 0.43450(15) 0.0286(5) Uani 1 1 d . . .
H18 H 0.8865 -0.1424 0.4301 0.034 Uiso 1 1 calc R . .
C19 C 0.82257(18) 0.43572(15) 0.26561(13) 0.0204(4) Uani 1 1 d . . .
H19 H 0.8489 0.5007 0.2628 0.024 Uiso 1 1 calc R . .
C20 C 0.8356(2) -0.13906(15) 0.11657(13) 0.0229(4) Uani 1 1 d . . .
H20 H 0.8169 -0.1624 0.1688 0.027 Uiso 1 1 calc R . .
C21 C 0.29539(18) 0.15540(16) 0.29698(16) 0.0272(5) Uani 1 1 d . . .
H21 H 0.2148 0.1638 0.3027 0.033 Uiso 1 1 calc R . .
C22 C 0.8204(2) -0.02152(16) 0.01430(14) 0.0264(5) Uani 1 1 d . . .
H22 H 0.7922 0.0400 -0.0061 0.032 Uiso 1 1 calc R . .
C23 C 0.80018(18) -0.03149(15) 0.36335(14) 0.0216(4) Uani 1 1 d . . .
H23 H 0.7938 -0.0626 0.3100 0.026 Uiso 1 1 calc R . .
C24 C 0.7260(2) 0.2448(2) 0.52791(16) 0.0360(6) Uani 1 1 d . . .
H24A H 0.8101 0.2556 0.5473 0.043 Uiso 1 1 calc R . .
H24B H 0.6925 0.2063 0.5698 0.043 Uiso 1 1 calc R . .
H24C H 0.6854 0.3073 0.5205 0.043 Uiso 1 1 calc R . .
C25 C 0.82010(19) 0.05862(18) 0.51948(14) 0.0275(5) Uani 1 1 d . . .
H25 H 0.8275 0.0894 0.5730 0.033 Uiso 1 1 calc R . .
C26 C 0.45387(18) 0.17643(15) 0.21640(14) 0.0214(4) Uani 1 1 d . . .
C27 C 0.9276(2) -0.16503(17) -0.00487(14) 0.0266(5) Uani 1 1 d . . .
H27 H 0.9741 -0.2032 -0.0366 0.032 Uiso 1 1 calc R . .
C28 C 0.8662(2) -0.03310(19) 0.51223(15) 0.0311(5) Uani 1 1 d . . .
H28 H 0.9053 -0.0649 0.5610 0.037 Uiso 1 1 calc R . .
C29 C 0.8841(2) -0.07629(17) -0.03455(15) 0.0306(5) Uani 1 1 d . . .
H29 H 0.8980 -0.0534 -0.0880 0.037 Uiso 1 1 calc R . .
C30 C 0.33525(18) 0.18770(16) 0.22444(16) 0.0258(5) Uani 1 1 d . . .
H30 H 0.2823 0.2172 0.1806 0.031 Uiso 1 1 calc R . .
C31 C 0.4244(2) 0.2480(3) 0.07933(19) 0.0525(8) Uani 1 1 d . . .
H31A H 0.3882 0.3061 0.0993 0.063 Uiso 1 1 calc R . .
H31B H 0.3627 0.2014 0.0578 0.063 Uiso 1 1 calc R . .
H31C H 0.4692 0.2656 0.0341 0.063 Uiso 1 1 calc R . .
C32 C 0.71357(18) 0.41622(15) 0.28919(14) 0.0211(4) Uani 1 1 d . . .
H32 H 0.6652 0.4680 0.3027 0.025 Uiso 1 1 calc R . .

loop_
_atom_site_aniso_label
_atom_site_aniso_U_11
_atom_site_aniso_U_22
_atom_site_aniso_U_33
_atom_site_aniso_U_23
_atom_site_aniso_U_13
_atom_site_aniso_U_12
Ni1 0.01499(12) 0.01590(12) 0.01535(12) -0.00215(9) 0.00298(8) -0.00046(9)
P3 0.0114(2) 0.0139(2) 0.0138(2) -0.00017(17) 0.00216(16) 0.00034(16)
S3 0.01128(19) 0.0173(2) 0.0145(2) -0.00041(17) 0.00308(15) 0.00035(16)
O2 0.0169(6) 0.0230(7) 0.0182(7) 0.0033(6) 0.0017(5) 0.0048(5)
O3 0.0174(6) 0.0199(7) 0.0169(7) -0.0034(5) 0.0036(5) -0.0016(5)
O4 0.0171(7) 0.0243(7) 0.0229(7) -0.0009(6) 0.0091(5) -0.0023(6)
O5 0.0289(8) 0.0253(8) 0.0173(7) -0.0059(6) 0.0033(6) -0.0014(6)
N6 0.0217(8) 0.0181(8) 0.0175(8) -0.0022(6) 0.0030(6) -0.0012(6)
O7 0.0187(7) 0.0344(9) 0.0257(8) 0.0092(7) -0.0003(6) 0.0046(6)
C7 0.0132(8) 0.0149(8) 0.0141(8) 0.0005(7) 0.0010(6) -0.0004(7)
C8 0.0127(8) 0.0167(9) 0.0125(8) 0.0000(7) 0.0009(6) 0.0013(7)
C9 0.0150(8) 0.0188(9) 0.0220(9) -0.0019(8) 0.0040(7) 0.0005(7)
C10 0.0188(10) 0.0292(11) 0.0336(12) -0.0086(9) 0.0120(8) -0.0073(8)
C11 0.0119(8) 0.0212(9) 0.0177(9) 0.0037(7) 0.0025(7) -0.0018(7)
C12 0.0171(9) 0.0228(10) 0.0243(10) -0.0033(8) 0.0058(7) -0.0028(8)
C13 0.0172(9) 0.0247(10) 0.0187(9) 0.0005(8) 0.0034(7) -0.0044(8)
C14 0.0372(12) 0.0205(10) 0.0214(10) -0.0021(8) 0.0017(9) 0.0075(9)
C15 0.0153(8) 0.0185(9) 0.0169(9) 0.0017(7) 0.0011(7) -0.0026(7)
C16 0.0126(8) 0.0167(9) 0.0225(10) -0.0036(7) 0.0034(7) -0.0014(7)
C17 0.0210(10) 0.0274(11) 0.0400(13) -0.0122(10) 0.0096(9) -0.0063(9)
C18 0.0233(10) 0.0283(11) 0.0341(12) 0.0143(10) 0.0045(9) 0.0036(9)
C19 0.0190(9) 0.0155(9) 0.0256(10) 0.0012(8) 0.0002(8) -0.0018(7)
C20 0.0320(11) 0.0200(10) 0.0170(9) -0.0007(8) 0.0048(8) -0.0001(8)
C21 0.0134(9) 0.0242(10) 0.0447(13) -0.0132(10) 0.0068(9) -0.0026(8)
C22 0.0397(12) 0.0200(10) 0.0203(10) 0.0015(8) 0.0074(9) 0.0046(9)
C23 0.0195(9) 0.0223(10) 0.0238(10) 0.0054(8) 0.0056(8) 0.0007(8)
C24 0.0408(14) 0.0420(14) 0.0258(12) -0.0160(11) 0.0068(10) -0.0058(11)
C25 0.0221(10) 0.0412(13) 0.0186(10) 0.0041(9) 0.0013(8) -0.0079(9)
C26 0.0173(9) 0.0189(9) 0.0274(10) -0.0025(8) 0.0019(8) 0.0000(7)
C27 0.0295(11) 0.0245(11) 0.0268(11) -0.0065(9) 0.0077(9) 0.0018(9)
C28 0.0223(10) 0.0423(14) 0.0272(11) 0.0191(10) -0.0011(8) -0.0005(10)
C29 0.0473(14) 0.0264(11) 0.0207(11) 0.0008(9) 0.0140(10) -0.0006(10)
C30 0.0161(9) 0.0204(10) 0.0395(13) -0.0043(9) -0.0008(8) 0.0022(8)
C31 0.0318(14) 0.079(2) 0.0440(16) 0.0318(16) -0.0035(12) 0.0132(14)
C32 0.0193(9) 0.0169(9) 0.0273(10) -0.0016(8) 0.0037(8) 0.0037(8)

loop_
_atom_type_symbol
_atom_type_description
_atom_type_scat_dispersion_real
_atom_type_scat_dispersion_imag
_atom_type_scat_source
C C 0.0033 0.0016 'International Tables Vol C Tables 4.2.6.8 and 6.1.1.4'
H H 0.0000 0.0000 'International Tables Vol C Tables 4.2.6.8 and 6.1.1.4'
N N 0.0061 0.0033 'International Tables Vol C Tables 4.2.6.8 and 6.1.1.4'
O O 0.0106 0.0060 'International Tables Vol C Tables 4.2.6.8 and 6.1.1.4'
S S 0.1246 0.1234 'International Tables Vol C Tables 4.2.6.8 and 6.1.1.4'
P P 0.1023 0.0942 'International Tables Vol C Tables 4.2.6.8 and 6.1.1.4'
Ni Ni 0.3393 1.1124 'International Tables Vol C Tables 4.2.6.8 and 6.1.1.4'

loop_
_geom_angle_atom_site_label_1
_geom_angle_atom_site_label_2
_geom_angle_atom_site_label_3
_geom_angle
_geom_angle_site_symmetry_1
_geom_angle_site_symmetry_3
_geom_angle_publ_flag
C17 Ni1 N6 91.52(9) . . ?
C17 Ni1 O3 174.42(9) . . ?
N6 Ni1 O3 84.82(6) . . ?
C17 Ni1 P3 89.23(7) . . ?
N6 Ni1 P3 171.28(5) . . ?
O3 Ni1 P3 95.03(4) . . ?
C11 P3 C16 104.86(9) . . ?
C11 P3 C7 107.27(9) . . ?
C16 P3 C7 104.02(9) . . ?
C11 P3 Ni1 107.06(7) . . ?
C16 P3 Ni1 120.24(7) . . ?
C7 P3 Ni1 112.54(6) . . ?
O4 S3 O2 114.98(9) . . ?
O4 S3 O3 110.54(8) . . ?
O2 S3 O3 112.08(9) . . ?
O4 S3 C8 106.25(9) . . ?
O2 S3 C8 107.31(8) . . ?
O3 S3 C8 104.95(8) . . ?
S3 O3 Ni1 127.82(8) . . ?
C13 O5 C24 117.63(18) . . ?
C20 N6 C22 117.52(18) . . ?
C20 N6 Ni1 118.88(14) . . ?
C22 N6 Ni1 122.40(14) . . ?
C26 O7 C31 117.29(19) . . ?
C9 C7 C8 117.47(17) . . ?
C9 C7 P3 121.03(14) . . ?
C8 C7 P3 121.38(14) . . ?
C15 C8 C7 121.05(17) . . ?
C15 C8 S3 117.20(14) . . ?
C7 C8 S3 121.76(14) . . ?
C32 C9 C7 121.33(18) . . ?
C21 C10 C12 119.2(2) . . ?
C23 C11 C13 118.35(18) . . ?
C23 C11 P3 118.00(15) . . ?
C13 C11 P3 123.63(16) . . ?
C10 C12 C16 121.2(2) . . ?
O5 C13 C25 123.8(2) . . ?
O5 C13 C11 115.80(18) . . ?
C25 C13 C11 120.4(2) . . ?
C27 C14 C20 119.3(2) . . ?
C19 C15 C8 120.18(18) . . ?
C12 C16 C26 118.59(18) . . ?
C12 C16 P3 121.19(15) . . ?
C26 C16 P3 120.20(15) . . ?
C23 C18 C28 119.2(2) . . ?
C32 C19 C15 119.68(19) . . ?
N6 C20 C14 122.6(2) . . ?
C10 C21 C30 121.33(19) . . ?
N6 C22 C29 122.8(2) . . ?
C18 C23 C11 121.4(2) . . ?
C28 C25 C13 119.8(2) . . ?
O7 C26 C30 124.1(2) . . ?
O7 C26 C16 115.64(17) . . ?
C30 C26 C16 120.3(2) . . ?
C14 C27 C29 118.5(2) . . ?
C25 C28 C18 120.8(2) . . ?
C22 C29 C27 119.2(2) . . ?
C21 C30 C26 119.4(2) . . ?
C19 C32 C9 120.29(18) . . ?

loop_
_geom_bond_atom_site_label_1
_geom_bond_atom_site_label_2
_geom_bond_distance
_geom_bond_site_symmetry_2
_geom_bond_publ_flag
Ni1 C17 1.930(2) . ?
Ni1 N6 1.9364(17) . ?
Ni1 O3 1.9695(14) . ?
Ni1 P3 2.1587(5) . ?
P3 C11 1.816(2) . ?
P3 C16 1.8186(19) . ?
P3 C7 1.8336(19) . ?
S3 O4 1.4430(14) . ?
S3 O2 1.4456(14) . ?
S3 O3 1.4858(14) . ?
S3 C8 1.7780(19) . ?
O5 C13 1.362(3) . ?
O5 C24 1.423(3) . ?
N6 C20 1.340(3) . ?
N6 C22 1.345(3) . ?
O7 C26 1.365(3) . ?
O7 C31 1.430(3) . ?
C7 C9 1.399(3) . ?
C7 C8 1.410(2) . ?
C8 C15 1.391(3) . ?
C9 C32 1.388(3) . ?
C10 C21 1.377(3) . ?
C10 C12 1.391(3) . ?
C11 C23 1.397(3) . ?
C11 C13 1.405(3) . ?
C12 C16 1.394(3) . ?
C13 C25 1.393(3) . ?
C14 C27 1.372(3) . ?
C14 C20 1.382(3) . ?
C15 C19 1.386(3) . ?
C16 C26 1.405(3) . ?
C18 C23 1.387(3) . ?
C18 C28 1.388(4) . ?
C19 C32 1.386(3) . ?
C21 C30 1.386(3) . ?
C22 C29 1.376(3) . ?
C25 C28 1.385(4) . ?
C26 C30 1.395(3) . ?
C27 C29 1.381(3) . ?

loop_
_geom_torsion_atom_site_label_1
_geom_torsion_atom_site_label_2
_geom_torsion_atom_site_label_3
_geom_torsion_atom_site_label_4
_geom_torsion
_geom_torsion_site_symmetry_1
_geom_torsion_site_symmetry_2
_geom_torsion_site_symmetry_3
_geom_torsion_site_symmetry_4
_geom_torsion_publ_flag
C17 Ni1 P3 C11 90.37(10) . . . . ?
N6 Ni1 P3 C11 -4.6(4) . . . . ?
O3 Ni1 P3 C11 -93.24(8) . . . . ?
C17 Ni1 P3 C16 -28.94(11) . . . . ?
N6 Ni1 P3 C16 -124.0(4) . . . . ?
O3 Ni1 P3 C16 147.44(9) . . . . ?
C17 Ni1 P3 C7 -152.01(10) . . . . ?
N6 Ni1 P3 C7 113.0(4) . . . . ?
O3 Ni1 P3 C7 24.38(8) . . . . ?
O4 S3 O3 Ni1 -178.92(10) . . . . ?
O2 S3 O3 Ni1 51.39(13) . . . . ?
C8 S3 O3 Ni1 -64.75(12) . . . . ?
C17 Ni1 O3 S3 166.1(8) . . . . ?
N6 Ni1 O3 S3 -144.72(12) . . . . ?
P3 Ni1 O3 S3 26.52(11) . . . . ?
C17 Ni1 N6 C20 -71.91(18) . . . . ?
O3 Ni1 N6 C20 112.31(16) . . . . ?
P3 Ni1 N6 C20 22.9(5) . . . . ?
C17 Ni1 N6 C22 120.92(19) . . . . ?
O3 Ni1 N6 C22 -54.86(18) . . . . ?
P3 Ni1 N6 C22 -144.2(3) . . . . ?
C11 P3 C7 C9 -101.60(17) . . . . ?
C16 P3 C7 C9 9.16(18) . . . . ?
Ni1 P3 C7 C9 140.89(14) . . . . ?
C11 P3 C7 C8 82.35(17) . . . . ?
C16 P3 C7 C8 -166.89(15) . . . . ?
Ni1 P3 C7 C8 -35.16(17) . . . . ?
C9 C7 C8 C15 -0.2(3) . . . . ?
P3 C7 C8 C15 176.01(14) . . . . ?
C9 C7 C8 S3 179.40(14) . . . . ?
P3 C7 C8 S3 -4.4(2) . . . . ?
O4 S3 C8 C15 -9.93(17) . . . . ?
O2 S3 C8 C15 113.55(15) . . . . ?
O3 S3 C8 C15 -127.06(15) . . . . ?
O4 S3 C8 C7 170.48(15) . . . . ?
O2 S3 C8 C7 -66.05(17) . . . . ?
O3 S3 C8 C7 53.34(17) . . . . ?
C8 C7 C9 C32 0.7(3) . . . . ?
P3 C7 C9 C32 -175.50(16) . . . . ?
C16 P3 C11 C23 116.01(16) . . . . ?
C7 P3 C11 C23 -133.81(15) . . . . ?
Ni1 P3 C11 C23 -12.78(16) . . . . ?
C16 P3 C11 C13 -65.81(18) . . . . ?
C7 P3 C11 C13 44.37(18) . . . . ?
Ni1 P3 C11 C13 165.40(15) . . . . ?
C21 C10 C12 C16 1.0(3) . . . . ?
C24 O5 C13 C25 5.4(3) . . . . ?
C24 O5 C13 C11 -175.82(19) . . . . ?
C23 C11 C13 O5 -177.46(17) . . . . ?
P3 C11 C13 O5 4.4(2) . . . . ?
C23 C11 C13 C25 1.4(3) . . . . ?
P3 C11 C13 C25 -176.80(15) . . . . ?
C7 C8 C15 C19 -0.4(3) . . . . ?
S3 C8 C15 C19 179.95(15) . . . . ?
C10 C12 C16 C26 -2.3(3) . . . . ?
C10 C12 C16 P3 179.71(16) . . . . ?
C11 P3 C16 C12 -1.82(19) . . . . ?
C7 P3 C16 C12 -114.33(17) . . . . ?
Ni1 P3 C16 C12 118.59(15) . . . . ?
C11 P3 C16 C26 -179.81(16) . . . . ?
C7 P3 C16 C26 67.68(17) . . . . ?
Ni1 P3 C16 C26 -59.40(18) . . . . ?
C8 C15 C19 C32 0.6(3) . . . . ?
C22 N6 C20 C14 2.2(3) . . . . ?
Ni1 N6 C20 C14 -165.56(18) . . . . ?
C27 C14 C20 N6 -1.3(4) . . . . ?
C12 C10 C21 C30 0.6(3) . . . . ?
C20 N6 C22 C29 -0.9(3) . . . . ?
Ni1 N6 C22 C29 166.42(19) . . . . ?
C28 C18 C23 C11 -0.6(3) . . . . ?
C13 C11 C23 C18 -0.5(3) . . . . ?
P3 C11 C23 C18 177.73(16) . . . . ?
O5 C13 C25 C28 177.73(19) . . . . ?
C11 C13 C25 C28 -1.0(3) . . . . ?
C31 O7 C26 C30 -1.3(3) . . . . ?
C31 O7 C26 C16 179.1(2) . . . . ?
C12 C16 C26 O7 -178.30(18) . . . . ?
P3 C16 C26 O7 -0.3(3) . . . . ?
C12 C16 C26 C30 2.1(3) . . . . ?
P3 C16 C26 C30 -179.87(16) . . . . ?
C20 C14 C27 C29 -0.9(4) . . . . ?
C13 C25 C28 C18 -0.2(3) . . . . ?
C23 C18 C28 C25 1.0(3) . . . . ?
N6 C22 C29 C27 -1.3(4) . . . . ?
C14 C27 C29 C22 2.2(4) . . . . ?
C10 C21 C30 C26 -0.7(3) . . . . ?
O7 C26 C30 C21 179.8(2) . . . . ?
C16 C26 C30 C21 -0.6(3) . . . . ?
C15 C19 C32 C9 -0.1(3) . . . . ?
C7 C9 C32 C19 -0.6(3) . . . . ?
